data_4501757
loop_
_publ_author_name
'Baillargeon, Pierre'
'Fortin, Daniel'
'Dory, Yves L.'

_publ_section_title
;
 Hierarchical Self-Assembly of Lactams into Supramolecular CO-Spiked
 &#x201C;Sea Urchins&#x201D; and Then into a Channeled Crystal
;
_journal_issue 10
_journal_name_full 'Crystal Growth &amp; Design'
_journal_page_first 4357
_journal_paper_doi 10.1021/cg1003935
_journal_volume 10
_journal_year 2010
_chemical_formula_sum 'C42 H33 Co6 N3 O21'
_chemical_formula_weight 1269.29
_chemical_name_systematic
;
 ?
;
_space_group_IT_number 2
_symmetry_cell_setting triclinic
_symmetry_space_group_name_Hall '-P 1'
_symmetry_space_group_name_H-M 'P -1'
_atom_sites_solution_hydrogens geom
_atom_sites_solution_primary direct
_atom_sites_solution_secondary difmap
_audit_conform_dict_location ftp://ftp.iucr.org/pub/cif_core.dic
_audit_conform_dict_name cif_core.dic
_audit_conform_dict_version 2.3
_audit_creation_date 2006-10-20T10:50:49-00:00
_audit_creation_method 'WinGX routine CIF_UPDATE'
_cell_angle_alpha 87.18(10)
_cell_angle_beta 89.84(9)
_cell_angle_gamma 67.17(9)
_cell_formula_units_Z 2
_cell_length_a 13.031(12)
_cell_length_b 13.949(18)
_cell_length_c 15.014(15)
_cell_measurement_reflns_used 20
_cell_measurement_temperature 173(2)
_cell_measurement_theta_max 35
_cell_measurement_theta_min 30
_cell_volume 2512(5)
_computing_cell_refinement Difrac
_computing_data_collection Difrac
_computing_data_reduction NRCVAX
_computing_structure_refinement 'SHELXL-97 (Sheldrick, 1997)'
_diffrn_ambient_temperature 173(2)
_diffrn_measured_fraction_theta_full 0.925
_diffrn_measured_fraction_theta_max 0.921
_diffrn_measurement_device_type CAD4
_diffrn_measurement_method Omega
_diffrn_radiation_monochromator graphite
_diffrn_radiation_type CuK\a
_diffrn_radiation_wavelength 1.54176
_diffrn_reflns_av_R_equivalents 0
_diffrn_reflns_av_unetI/netI 0.2911
_diffrn_reflns_limit_h_max 15
_diffrn_reflns_limit_h_min -14
_diffrn_reflns_limit_k_max 17
_diffrn_reflns_limit_k_min 0
_diffrn_reflns_limit_l_max 18
_diffrn_reflns_limit_l_min -18
_diffrn_reflns_number 8855
_diffrn_reflns_theta_full 70
_diffrn_reflns_theta_max 70.43
_diffrn_reflns_theta_min 3.44
_diffrn_standards_decay_% 0
_diffrn_standards_interval_count 100
_diffrn_standards_number 1
_exptl_absorpt_coefficient_mu 15.853
_exptl_absorpt_correction_T_max 0.1437
_exptl_absorpt_correction_T_min 0.0466
_exptl_absorpt_correction_type empirical
_exptl_crystal_colour Red
_exptl_crystal_density_diffrn 1.678
_exptl_crystal_density_method 'not measured'
_exptl_crystal_description Prism
_exptl_crystal_F_000 1272
_exptl_crystal_size_max 0.5
_exptl_crystal_size_mid 0.3
_exptl_crystal_size_min 0.2
_refine_diff_density_max 0.912
_refine_diff_density_min -0.918
_refine_diff_density_rms 0.132
_refine_ls_extinction_method none
_refine_ls_goodness_of_fit_ref 0.85
_refine_ls_hydrogen_treatment none
_refine_ls_matrix_type full
_refine_ls_number_parameters 343
_refine_ls_number_reflns 8855
_refine_ls_number_restraints 1
_refine_ls_restrained_S_all 0.852
_refine_ls_R_factor_all 0.3738
_refine_ls_R_factor_gt 0.1246
_refine_ls_shift/su_max 0.002
_refine_ls_shift/su_mean 0
_refine_ls_structure_factor_coef Fsqd
_refine_ls_weighting_details 'calc w=1/[\s^2^(Fo^2^)+(0.1376P)^2^+0.0000P] where P=(Fo^2^+2Fc^2^)/3'
_refine_ls_weighting_scheme calc
_refine_ls_wR_factor_gt 0.2556
_refine_ls_wR_factor_ref 0.3338
_reflns_number_gt 2314
_reflns_number_total 8855
_reflns_threshold_expression >2sigma(I)
_cod_data_source_file cg1003935_si_003.cif
_cod_data_source_block pb6121a
_cod_depositor_comments
;
The following automatic conversions were performed:

'_symmetry_cell_setting' value 'Triclinic' changed to 'triclinic'
according to /home/saulius/struct/CIF-dictionaries/cif_core.dic
dictionary named 'cif_core.dic' version 2.4.2 from
2011-04-26.

'_exptl_absorpt_correction_type' value 'Empirical'
changed to 'empirical' according to
/home/saulius/struct/CIF-dictionaries/cif_core.dic dictionary named
'cif_core.dic' version 2.4.2 from 2011-04-26.

Automatic conversion script
Id: cif_fix_values 1715 2011-07-08 13:25:40Z adriana 
;
_cod_original_sg_symbol_H-M P-1
_cod_database_code 4501757

loop_
_symmetry_equiv_pos_as_xyz
'x, y, z'
'-x, -y, -z'

loop_
_atom_site_label
_atom_site_type_symbol
_atom_site_fract_x
_atom_site_fract_y
_atom_site_fract_z
_atom_site_U_iso_or_equiv
_atom_site_adp_type
_atom_site_occupancy
_atom_site_symmetry_multiplicity
_atom_site_calc_flag
_atom_site_refinement_flags
C1 C 0.0733(13) 0.8262(13) 0.0119(12) 0.0547(12) Uani 1 1 d .
H1A H 0.031 0.9025 0.0122 0.066 Uiso 1 1 calc R
H1B H 0.0489 0.7939 0.0635 0.066 Uiso 1 1 calc R
C2 C 0.0444(14) 0.7868(12) -0.0736(13) 0.0547(12) Uani 1 1 d .
C3 C -0.0634(14) 0.7999(12) -0.1156(13) 0.0547(12) Uani 1 1 d .
C4 C -0.1834(13) 0.8477(13) -0.1175(12) 0.0547(12) Uani 1 1 d .
H4A H -0.2127 0.8126 -0.1605 0.066 Uiso 1 1 calc R
H4B H -0.2074 0.9217 -0.1384 0.066 Uiso 1 1 calc R
C5 C -0.2366(14) 0.8411(13) -0.0189(13) 0.0547(12) Uani 1 1 d .
C6 C -0.2163(17) 0.7289(13) 0.0063(14) 0.074(3) Uani 1 1 d .
H6A H -0.1485 0.6978 0.0435 0.112 Uiso 1 1 calc R
H6B H -0.2074 0.6902 -0.0478 0.112 Uiso 1 1 calc R
H6C H -0.2798 0.726 0.0397 0.112 Uiso 1 1 calc R
C7 C -0.3717(16) 0.9031(13) -0.0435(14) 0.074(3) Uani 1 1 d .
H7A H -0.4137 0.9203 0.0117 0.112 Uiso 1 1 calc R
H7B H -0.3974 0.8581 -0.0775 0.112 Uiso 1 1 calc R
H7C H -0.3835 0.9673 -0.0793 0.112 Uiso 1 1 calc R
C8 C -0.2173(13) 0.9085(13) 0.0411(13) 0.0547(12) Uani 1 1 d .
C9 C -0.1662(14) 0.9202(13) 0.2046(12) 0.0547(12) Uani 1 1 d .
H9A H -0.0855 0.8912 0.2192 0.066 Uiso 1 1 calc R
H9B H -0.1898 0.9954 0.1879 0.066 Uiso 1 1 calc R
C10 C -0.2274(13) 0.9056(12) 0.2794(13) 0.0547(12) Uani 1 1 d .
C11 C -0.2406(13) 0.8382(13) 0.3417(13) 0.0547(12) Uani 1 1 d .
C12 C -0.2263(13) 0.7262(12) 0.3495(13) 0.0547(12) Uani 1 1 d .
H12A H -0.2557 0.71 0.294 0.066 Uiso 1 1 calc R
H12B H -0.2729 0.7176 0.399 0.066 Uiso 1 1 calc R
C13 C -0.1011(14) 0.6418(13) 0.3665(13) 0.0547(12) Uani 1 1 d .
C14 C -0.0504(17) 0.6454(13) 0.4552(13) 0.074(3) Uani 1 1 d .
H14A H 0.0212 0.5862 0.4631 0.112 Uiso 1 1 calc R
H14B H -0.1006 0.6417 0.5028 0.112 Uiso 1 1 calc R
H14C H -0.0388 0.7105 0.4577 0.112 Uiso 1 1 calc R
C15 C -0.1052(17) 0.5314(13) 0.3529(14) 0.074(3) Uani 1 1 d .
H15A H -0.0294 0.4798 0.3458 0.112 Uiso 1 1 calc R
H15B H -0.15 0.5354 0.2994 0.112 Uiso 1 1 calc R
H15C H -0.1388 0.5108 0.405 0.112 Uiso 1 1 calc R
C16 C -0.0336(15) 0.6577(13) 0.2847(14) 0.0547(12) Uani 1 1 d .
C17 C 0.1438(13) 0.6744(12) 0.2384(12) 0.0547(12) Uani 1 1 d .
H17A H 0.1344 0.6432 0.1828 0.066 Uiso 1 1 calc R
H17B H 0.119 0.7503 0.2246 0.066 Uiso 1 1 calc R
C18 C 0.2579(14) 0.6365(12) 0.2574(13) 0.0547(12) Uani 1 1 d .
C19 C 0.3560(14) 0.6327(12) 0.2373(12) 0.0547(12) Uani 1 1 d .
C20 C 0.4180(13) 0.6594(13) 0.1687(12) 0.0547(12) Uani 1 1 d .
H20A H 0.4878 0.5968 0.1651 0.066 Uiso 1 1 calc R
H20B H 0.4396 0.7133 0.1938 0.066 Uiso 1 1 calc R
C21 C 0.3846(13) 0.6967(11) 0.0734(13) 0.0547(12) Uani 1 1 d D
C22 C 0.4620(16) 0.5800(11) 0.0369(14) 0.074(3) Uani 1 1 d D
H22A H 0.541 0.5679 0.0428 0.112 Uiso 1 1 calc R
H22B H 0.4434 0.5774 -0.0259 0.112 Uiso 1 1 calc R
H22C H 0.447 0.5261 0.0724 0.112 Uiso 1 1 calc R
C23 C 0.4355(17) 0.7449(13) 0.0179(14) 0.074(3) Uani 1 1 d .
H23A H 0.5164 0.7116 0.0271 0.112 Uiso 1 1 calc R
H23B H 0.4098 0.8186 0.0311 0.112 Uiso 1 1 calc R
H23C H 0.4167 0.7392 -0.0443 0.112 Uiso 1 1 calc R
C24 C 0.2638(14) 0.7133(13) 0.0538(13) 0.0547(12) Uani 1 1 d .
C25 C 0.0714(17) 0.5823(13) -0.0160(17) 0.0753(17) Uani 1 1 d .
C26 C 0.1896(17) 0.5869(13) -0.1610(15) 0.0753(17) Uani 1 1 d .
C27 C -0.0348(17) 0.6189(13) -0.1858(16) 0.0753(17) Uani 1 1 d .
C28 C 0.0241(18) 0.7832(13) -0.3089(18) 0.0753(17) Uani 1 1 d .
C29 C -0.0185(17) 0.9582(13) -0.2098(15) 0.0753(17) Uani 1 1 d .
C30 C 0.1951(18) 0.7998(13) -0.1942(16) 0.0753(17) Uani 1 1 d .
C31 C -0.4562(17) 0.9169(13) 0.4059(16) 0.0753(17) Uani 1 1 d .
C32 C -0.4576(17) 1.0937(13) 0.2929(15) 0.0753(17) Uani 1 1 d .
C33 C -0.4340(17) 0.9106(13) 0.2247(17) 0.0753(17) Uani 1 1 d .
C34 C -0.0713(17) 0.9108(13) 0.4281(16) 0.0753(17) Uani 1 1 d .
C35 C -0.2538(16) 0.9058(13) 0.5113(17) 0.0753(17) Uani 1 1 d .
C36 C -0.2654(16) 1.0834(13) 0.4073(15) 0.0753(17) Uani 1 1 d .
C37 C 0.4772(18) 0.6307(13) 0.3926(16) 0.0753(17) Uani 1 1 d .
C38 C 0.2738(17) 0.6376(13) 0.4601(16) 0.0753(17) Uani 1 1 d .
C39 C 0.2869(17) 0.8041(13) 0.3610(15) 0.0753(17) Uani 1 1 d .
C40 C 0.3439(16) 0.4325(13) 0.1940(16) 0.0753(17) Uani 1 1 d .
C41 C 0.5192(18) 0.4258(13) 0.3183(16) 0.0753(17) Uani 1 1 d .
C42 C 0.2998(17) 0.4383(13) 0.3644(17) 0.0753(17) Uani 1 1 d .
Co1 Co 0.0562(2) 0.65704(18) -0.1211(2) 0.0568(9) Uani 1 1 d .
Co2 Co 0.0499(2) 0.8190(2) -0.1969(2) 0.0599(10) Uani 1 1 d .
Co3 Co -0.3826(2) 0.9542(2) 0.3227(2) 0.0623(10) Uani 1 1 d .
Co4 Co -0.2156(2) 0.94254(19) 0.4098(2) 0.0607(10) Uani 1 1 d .
Co5 Co 0.3424(2) 0.66017(19) 0.3635(2) 0.0520(9) Uani 1 1 d .
Co6 Co 0.3683(2) 0.4974(2) 0.2923(2) 0.0633(10) Uani 1 1 d .
N1 N 0.1881(12) 0.8050(10) 0.0230(11) 0.074(3) Uani 1 1 d .
H1 H 0.211 0.8553 0.0088 0.088 Uiso 1 1 calc R
N2 N 0.0669(12) 0.6603(10) 0.3018(12) 0.074(3) Uani 1 1 d .
H2 H 0.0879 0.6525 0.3583 0.088 Uiso 1 1 calc R
N3 N -0.1890(12) 0.8668(10) 0.1325(12) 0.074(3) Uani 1 1 d .
H3 H -0.1856 0.8033 0.1448 0.088 Uiso 1 1 calc R
O1 O 0.2422(9) 0.6329(8) 0.0533(9) 0.068(2) Uani 1 1 d .
O2 O -0.0676(10) 0.6690(8) 0.2099(10) 0.068(2) Uani 1 1 d .
O3 O -0.2118(9) 0.9943(8) 0.0237(9) 0.068(2) Uani 1 1 d .
O4 O 0.3453(10) 0.3875(8) 0.1363(10) 0.068(2) Uani 1 1 d .
O5 O 0.6119(12) 0.3849(10) 0.3302(13) 0.112(6) Uani 1 1 d .
O6 O 0.2597(13) 0.4039(11) 0.4223(9) 0.090(5) Uani 1 1 d .
O7 O 0.5765(12) 0.6118(9) 0.4119(10) 0.085(3) Uani 1 1 d .
O8 O 0.2213(12) 0.6278(9) 0.5241(10) 0.085(3) Uani 1 1 d .
O9 O 0.2600(12) 0.8894(10) 0.3548(10) 0.085(3) Uani 1 1 d .
O10 O 0.0203(13) 0.8853(9) 0.4235(8) 0.075(3) Uani 1 1 d .
O11 O -0.2754(12) 0.8786(9) 0.5896(8) 0.075(3) Uani 1 1 d .
O12 O -0.2774(12) 1.1704(9) 0.4166(8) 0.075(3) Uani 1 1 d .
O13 O -0.5045(12) 0.8892(11) 0.4633(11) 0.095(3) Uani 1 1 d .
O14 O -0.4933(12) 1.1819(11) 0.2931(11) 0.095(3) Uani 1 1 d .
O15 O -0.4589(12) 0.8690(11) 0.1758(11) 0.095(3) Uani 1 1 d .
O16 O 0.0824(11) 0.5370(10) 0.0494(11) 0.087(3) Uani 1 1 d .
O17 O 0.2852(11) 0.5373(10) -0.1714(11) 0.087(3) Uani 1 1 d .
O18 O -0.0992(11) 0.5975(10) -0.2179(11) 0.087(3) Uani 1 1 d .
O19 O 0.0013(12) 0.7565(13) -0.3707(12) 0.102(6) Uani 1 1 d .
O20 O -0.0748(11) 1.0429(10) -0.2143(13) 0.108(6) Uani 1 1 d .
O21 O 0.2897(11) 0.7889(9) -0.1952(10) 0.075(4) Uani 1 1 d .

loop_
_atom_site_aniso_label
_atom_site_aniso_U_11
_atom_site_aniso_U_22
_atom_site_aniso_U_33
_atom_site_aniso_U_23
_atom_site_aniso_U_13
_atom_site_aniso_U_12
C1 0.038(2) 0.049(2) 0.070(3) 0.020(2) 0.007(2) -0.0128(19)
C2 0.038(2) 0.049(2) 0.070(3) 0.020(2) 0.007(2) -0.0128(19)
C3 0.038(2) 0.049(2) 0.070(3) 0.020(2) 0.007(2) -0.0128(19)
C4 0.038(2) 0.049(2) 0.070(3) 0.020(2) 0.007(2) -0.0128(19)
C5 0.038(2) 0.049(2) 0.070(3) 0.020(2) 0.007(2) -0.0128(19)
C6 0.091(7) 0.051(4) 0.092(7) 0.006(4) 0.021(6) -0.041(5)
C7 0.091(7) 0.051(4) 0.092(7) 0.006(4) 0.021(6) -0.041(5)
C8 0.038(2) 0.049(2) 0.070(3) 0.020(2) 0.007(2) -0.0128(19)
C9 0.038(2) 0.049(2) 0.070(3) 0.020(2) 0.007(2) -0.0128(19)
C10 0.038(2) 0.049(2) 0.070(3) 0.020(2) 0.007(2) -0.0128(19)
C11 0.038(2) 0.049(2) 0.070(3) 0.020(2) 0.007(2) -0.0128(19)
C12 0.038(2) 0.049(2) 0.070(3) 0.020(2) 0.007(2) -0.0128(19)
C13 0.038(2) 0.049(2) 0.070(3) 0.020(2) 0.007(2) -0.0128(19)
C14 0.091(7) 0.051(4) 0.092(7) 0.006(4) 0.021(6) -0.041(5)
C15 0.091(7) 0.051(4) 0.092(7) 0.006(4) 0.021(6) -0.041(5)
C16 0.038(2) 0.049(2) 0.070(3) 0.020(2) 0.007(2) -0.0128(19)
C17 0.038(2) 0.049(2) 0.070(3) 0.020(2) 0.007(2) -0.0128(19)
C18 0.038(2) 0.049(2) 0.070(3) 0.020(2) 0.007(2) -0.0128(19)
C19 0.038(2) 0.049(2) 0.070(3) 0.020(2) 0.007(2) -0.0128(19)
C20 0.038(2) 0.049(2) 0.070(3) 0.020(2) 0.007(2) -0.0128(19)
C21 0.038(2) 0.049(2) 0.070(3) 0.020(2) 0.007(2) -0.0128(19)
C22 0.091(7) 0.051(4) 0.092(7) 0.006(4) 0.021(6) -0.041(5)
C23 0.091(7) 0.051(4) 0.092(7) 0.006(4) 0.021(6) -0.041(5)
C24 0.038(2) 0.049(2) 0.070(3) 0.020(2) 0.007(2) -0.0128(19)
C25 0.071(3) 0.035(2) 0.125(5) -0.037(3) 0.042(3) -0.023(2)
C26 0.071(3) 0.035(2) 0.125(5) -0.037(3) 0.042(3) -0.023(2)
C27 0.071(3) 0.035(2) 0.125(5) -0.037(3) 0.042(3) -0.023(2)
C28 0.071(3) 0.035(2) 0.125(5) -0.037(3) 0.042(3) -0.023(2)
C29 0.071(3) 0.035(2) 0.125(5) -0.037(3) 0.042(3) -0.023(2)
C30 0.071(3) 0.035(2) 0.125(5) -0.037(3) 0.042(3) -0.023(2)
C31 0.071(3) 0.035(2) 0.125(5) -0.037(3) 0.042(3) -0.023(2)
C32 0.071(3) 0.035(2) 0.125(5) -0.037(3) 0.042(3) -0.023(2)
C33 0.071(3) 0.035(2) 0.125(5) -0.037(3) 0.042(3) -0.023(2)
C34 0.071(3) 0.035(2) 0.125(5) -0.037(3) 0.042(3) -0.023(2)
C35 0.071(3) 0.035(2) 0.125(5) -0.037(3) 0.042(3) -0.023(2)
C36 0.071(3) 0.035(2) 0.125(5) -0.037(3) 0.042(3) -0.023(2)
C37 0.071(3) 0.035(2) 0.125(5) -0.037(3) 0.042(3) -0.023(2)
C38 0.071(3) 0.035(2) 0.125(5) -0.037(3) 0.042(3) -0.023(2)
C39 0.071(3) 0.035(2) 0.125(5) -0.037(3) 0.042(3) -0.023(2)
C40 0.071(3) 0.035(2) 0.125(5) -0.037(3) 0.042(3) -0.023(2)
C41 0.071(3) 0.035(2) 0.125(5) -0.037(3) 0.042(3) -0.023(2)
C42 0.071(3) 0.035(2) 0.125(5) -0.037(3) 0.042(3) -0.023(2)
Co1 0.0392(16) 0.0292(12) 0.101(3) 0.0026(14) 0.0174(17) -0.0137(12)
Co2 0.0554(19) 0.0401(14) 0.090(3) -0.0010(16) 0.0228(18) -0.0255(14)
Co3 0.0272(15) 0.0382(14) 0.102(3) 0.0072(16) 0.0110(16) 0.0067(12)
Co4 0.0564(19) 0.0340(14) 0.092(3) -0.0020(15) 0.0260(18) -0.0183(14)
Co5 0.0424(16) 0.0379(14) 0.076(2) 0.0060(14) 0.0136(16) -0.0169(12)
Co6 0.0402(17) 0.0397(14) 0.109(3) -0.0125(17) 0.0144(18) -0.0137(13)
N1 0.067(6) 0.034(4) 0.128(9) -0.013(5) 0.043(6) -0.027(4)
N2 0.067(6) 0.034(4) 0.128(9) -0.013(5) 0.043(6) -0.027(4)
N3 0.067(6) 0.034(4) 0.128(9) -0.013(5) 0.043(6) -0.027(4)
O1 0.051(4) 0.035(3) 0.123(6) -0.005(4) 0.020(4) -0.022(3)
O2 0.051(4) 0.035(3) 0.123(6) -0.005(4) 0.020(4) -0.022(3)
O3 0.051(4) 0.035(3) 0.123(6) -0.005(4) 0.020(4) -0.022(3)
O4 0.051(4) 0.035(3) 0.123(6) -0.005(4) 0.020(4) -0.022(3)
O5 0.064(10) 0.047(8) 0.21(2) -0.037(10) 0.022(12) -0.002(7)
O6 0.106(13) 0.090(10) 0.058(10) 0.012(8) 0.022(9) -0.024(9)
O7 0.082(6) 0.052(4) 0.120(8) -0.010(5) 0.010(5) -0.026(4)
O8 0.082(6) 0.052(4) 0.120(8) -0.010(5) 0.010(5) -0.026(4)
O9 0.082(6) 0.052(4) 0.120(8) -0.010(5) 0.010(5) -0.026(4)
O10 0.134(8) 0.055(4) 0.038(5) -0.006(4) 0.027(5) -0.038(5)
O11 0.134(8) 0.055(4) 0.038(5) -0.006(4) 0.027(5) -0.038(5)
O12 0.134(8) 0.055(4) 0.038(5) -0.006(4) 0.027(5) -0.038(5)
O13 0.080(6) 0.073(5) 0.125(8) -0.003(5) 0.028(6) -0.022(5)
O14 0.080(6) 0.073(5) 0.125(8) -0.003(5) 0.028(6) -0.022(5)
O15 0.080(6) 0.073(5) 0.125(8) -0.003(5) 0.028(6) -0.022(5)
O16 0.063(5) 0.055(4) 0.153(9) -0.014(5) 0.016(6) -0.034(4)
O17 0.063(5) 0.055(4) 0.153(9) -0.014(5) 0.016(6) -0.034(4)
O18 0.063(5) 0.055(4) 0.153(9) -0.014(5) 0.016(6) -0.034(4)
O19 0.072(11) 0.121(13) 0.130(16) -0.035(12) 0.040(10) -0.053(10)
O20 0.060(9) 0.049(7) 0.227(19) -0.026(10) 0.060(11) -0.032(7)
O21 0.057(9) 0.062(8) 0.105(12) -0.009(8) 0.026(8) -0.021(7)

loop_
_atom_type_symbol
_atom_type_description
_atom_type_scat_dispersion_real
_atom_type_scat_dispersion_imag
_atom_type_scat_source
C C 0.0181 0.0091 'International Tables Vol C Tables 4.2.6.8 and 6.1.1.4'
H H 0 0 'International Tables Vol C Tables 4.2.6.8 and 6.1.1.4'
Co Co -2.3653 3.6143 'International Tables Vol C Tables 4.2.6.8 and 6.1.1.4'
N N 0.0311 0.018 'International Tables Vol C Tables 4.2.6.8 and 6.1.1.4'
O O 0.0492 0.0322 'International Tables Vol C Tables 4.2.6.8 and 6.1.1.4'

loop_
_geom_angle_atom_site_label_1
_geom_angle_atom_site_label_2
_geom_angle_atom_site_label_3
_geom_angle
N1 C1 C2 114.1(15)
N1 C1 H1A 108.7
C2 C1 H1A 108.7
N1 C1 H1B 108.7
C2 C1 H1B 108.7
H1A C1 H1B 107.6
C3 C2 C1 132.3(15)
C3 C2 Co2 71.6(11)
C1 C2 Co2 135.2(12)
C3 C2 Co1 70.5(10)
C1 C2 Co1 139.0(12)
Co2 C2 Co1 79.8(8)
C4 C3 C2 149.6(18)
C4 C3 Co2 131.4(12)
C2 C3 Co2 63.7(9)
C4 C3 Co1 138.1(13)
C2 C3 Co1 65.2(9)
Co2 C3 Co1 75.5(6)
C3 C4 C5 112.2(15)
C3 C4 H4A 109.2
C5 C4 H4A 109.2
C3 C4 H4B 109.2
C5 C4 H4B 109.2
H4A C4 H4B 107.9
C8 C5 C6 123.0(17)
C8 C5 C4 111.9(14)
C6 C5 C4 109.2(14)
C8 C5 C7 102.3(14)
C6 C5 C7 107.5(14)
C4 C5 C7 100.1(13)
C5 C6 H6A 109.5
C5 C6 H6B 109.5
H6A C6 H6B 109.5
C5 C6 H6C 109.5
H6A C6 H6C 109.5
H6B C6 H6C 109.5
C5 C7 H7A 109.5
C5 C7 H7B 109.5
H7A C7 H7B 109.5
C5 C7 H7C 109.5
H7A C7 H7C 109.5
H7B C7 H7C 109.5
O3 C8 C5 128.2(18)
O3 C8 N3 115.7(18)
C5 C8 N3 115.7(14)
C10 C9 N3 107.0(15)
C10 C9 H9A 110.3
N3 C9 H9A 110.3
C10 C9 H9B 110.3
N3 C9 H9B 110.3
H9A C9 H9B 108.6
C11 C10 C9 147.2(16)
C11 C10 Co3 67.9(10)
C9 C10 Co3 140.2(13)
C11 C10 Co4 65.4(12)
C9 C10 Co4 127.6(14)
Co3 C10 Co4 75.7(6)
C10 C11 C12 138.0(18)
C10 C11 Co3 71.8(10)
C12 C11 Co3 124.3(12)
C10 C11 Co4 75.4(12)
C12 C11 Co4 140.7(14)
Co3 C11 Co4 79.7(7)
C11 C12 C13 116.4(14)
C11 C12 H12A 108.2
C13 C12 H12A 108.2
C11 C12 H12B 108.2
C13 C12 H12B 108.2
H12A C12 H12B 107.3
C14 C13 C16 114.1(16)
C14 C13 C15 111.8(14)
C16 C13 C15 103.4(15)
C14 C13 C12 115.0(16)
C16 C13 C12 105.3(13)
C15 C13 C12 106.3(14)
C13 C14 H14A 109.5
C13 C14 H14B 109.5
H14A C14 H14B 109.5
C13 C14 H14C 109.5
H14A C14 H14C 109.5
H14B C14 H14C 109.5
C13 C15 H15A 109.5
C13 C15 H15B 109.5
H15A C15 H15B 109.5
C13 C15 H15C 109.5
H15A C15 H15C 109.5
H15B C15 H15C 109.5
O2 C16 N2 119.7(17)
O2 C16 C13 123.1(17)
N2 C16 C13 117.2(18)
C18 C17 N2 121.3(16)
C18 C17 H17A 107
N2 C17 H17A 107
C18 C17 H17B 107
N2 C17 H17B 107
H17A C17 H17B 106.7
C19 C18 C17 149.5(18)
C19 C18 Co6 71.2(10)
C17 C18 Co6 132.9(12)
C19 C18 Co5 66.8(12)
C17 C18 Co5 130.3(14)
Co6 C18 Co5 75.6(7)
C18 C19 C20 143.4(19)
C18 C19 Co5 75.6(12)
C20 C19 Co5 131.4(14)
C18 C19 Co6 70.4(10)
C20 C19 Co6 131.9(13)
Co5 C19 Co6 77.8(6)
C19 C20 C21 129.3(16)
C19 C20 H20A 105
C21 C20 H20A 105
C19 C20 H20B 105
C21 C20 H20B 105
H20A C20 H20B 105.8
C23 C21 C20 125.8(18)
C23 C21 C24 118.9(17)
C20 C21 C24 111.8(14)
C23 C21 C22 92.0(13)
C20 C21 C22 91.7(13)
C24 C21 C22 105.9(15)
C21 C22 H22A 109.5
C21 C22 H22B 109.5
H22A C22 H22B 109.5
C21 C22 H22C 109.5
H22A C22 H22C 109.5
H22B C22 H22C 109.5
C21 C23 H23A 109.5
C21 C23 H23B 109.5
H23A C23 H23B 109.5
C21 C23 H23C 109.5
H23A C23 H23C 109.5
H23B C23 H23C 109.5
O1 C24 N1 120.0(17)
O1 C24 C21 116.7(14)
N1 C24 C21 122.3(15)
O16 C25 Co1 179(2)
O17 C26 Co1 168(2)
O18 C27 Co1 172.1(19)
O19 C28 Co2 172(2)
O20 C29 Co2 169.9(17)
O21 C30 Co2 178(2)
O13 C31 Co3 178.4(19)
O14 C32 Co3 164(2)
O15 C33 Co3 167(2)
O10 C34 Co4 167(2)
O11 C35 Co4 175.5(19)
O12 C36 Co4 166(2)
O7 C37 Co5 177.7(19)
O8 C38 Co5 175.9(18)
O9 C39 Co5 174.6(18)
O4 C40 Co6 170.0(18)
O5 C41 Co6 176(2)
O6 C42 Co6 171(2)
C26 Co1 C27 105.1(9)
C26 Co1 C25 97.2(10)
C27 Co1 C25 103.8(10)
C26 Co1 C2 112.1(8)
C27 Co1 C2 133.8(8)
C25 Co1 C2 98.0(8)
C26 Co1 C3 143.8(8)
C27 Co1 C3 89.7(8)
C25 Co1 C3 111.4(7)
C2 Co1 C3 44.3(7)
C26 Co1 Co2 91.8(6)
C27 Co1 Co2 104.5(7)
C25 Co1 Co2 146.9(6)
C2 Co1 Co2 49.4(5)
C3 Co1 Co2 52.2(5)
C29 Co2 C30 102.3(8)
C29 Co2 C28 100.0(10)
C30 Co2 C28 105.5(10)
C29 Co2 C2 105.2(9)
C30 Co2 C2 94.6(9)
C28 Co2 C2 143.4(8)
C29 Co2 C3 95.5(8)
C30 Co2 C3 138.9(9)
C28 Co2 C3 107.4(9)
C2 Co2 C3 44.7(7)
C29 Co2 Co1 147.5(6)
C30 Co2 Co1 101.3(6)
C28 Co2 Co1 94.8(6)
C2 Co2 Co1 50.8(5)
C3 Co2 Co1 52.3(5)
C31 Co3 C32 108.7(8)
C31 Co3 C33 99.2(10)
C32 Co3 C33 94.5(9)
C31 Co3 C11 97.6(8)
C32 Co3 C11 147.7(8)
C33 Co3 C11 99.5(8)
C31 Co3 C10 137.7(8)
C32 Co3 C10 110.3(8)
C33 Co3 C10 93.5(8)
C11 Co3 C10 40.3(6)
C31 Co3 Co4 100.4(8)
C32 Co3 Co4 105.2(7)
C33 Co3 Co4 145.8(6)
C11 Co3 Co4 50.3(6)
C10 Co3 Co4 53.7(6)
C35 Co4 C34 101.6(11)
C35 Co4 C36 105.7(9)
C34 Co4 C36 99.5(8)
C35 Co4 C11 96.6(8)
C34 Co4 C11 111.4(7)
C36 Co4 C11 137.2(9)
C35 Co4 C10 134.7(8)
C34 Co4 C10 104.6(9)
C36 Co4 C10 105.7(9)
C11 Co4 C10 39.2(6)
C35 Co4 Co3 97.4(8)
C34 Co4 Co3 155.2(7)
C36 Co4 Co3 90.6(7)
C11 Co4 Co3 50.0(5)
C10 Co4 Co3 50.6(5)
C37 Co5 C38 107.6(11)
C37 Co5 C39 100.8(9)
C38 Co5 C39 98.9(8)
C37 Co5 C19 101.0(9)
C38 Co5 C19 140.4(8)
C39 Co5 C19 102.2(9)
C37 Co5 C18 136.7(8)
C38 Co5 C18 105.4(9)
C39 Co5 C18 101.0(9)
C19 Co5 C18 37.7(6)
C37 Co5 Co6 97.9(6)
C38 Co5 Co6 97.0(5)
C39 Co5 Co6 150.5(8)
C19 Co5 Co6 51.5(5)
C18 Co5 Co6 50.5(5)
C42 Co6 C41 105.1(10)
C42 Co6 C40 92.4(9)
C41 Co6 C40 103.7(9)
C42 Co6 C18 106.3(8)
C41 Co6 C18 142.0(7)
C40 Co6 C18 95.8(9)
C42 Co6 C19 142.8(7)
C41 Co6 C19 105.0(8)
C40 Co6 C19 101.2(9)
C18 Co6 C19 38.5(6)
C42 Co6 Co5 103.6(6)
C41 Co6 Co5 98.2(6)
C40 Co6 Co5 148.5(6)
C18 Co6 Co5 53.9(6)
C19 Co6 Co5 50.7(6)
C24 N1 C1 124.0(14)
C24 N1 H1 118
C1 N1 H1 118
C16 N2 C17 127.6(19)
C16 N2 H2 116.2
C17 N2 H2 116.2
C9 N3 C8 125.8(14)
C9 N3 H3 117.1
C8 N3 H3 117.1

loop_
_geom_bond_atom_site_label_1
_geom_bond_atom_site_label_2
_geom_bond_distance
C1 N1 1.42(2)
C1 C2 1.52(2)
C1 H1A 0.99
C1 H1B 0.99
C2 C3 1.48(2)
C2 Co2 1.892(19)
C2 Co1 1.929(19)
C3 C4 1.44(2)
C3 Co2 2.001(16)
C3 Co1 2.003(17)
C4 C5 1.65(2)
C4 H4A 0.99
C4 H4B 0.99
C5 C8 1.42(2)
C5 C6 1.51(2)
C5 C7 1.67(2)
C6 H6A 0.98
C6 H6B 0.98
C6 H6C 0.98
C7 H7A 0.98
C7 H7B 0.98
C7 H7C 0.98
C8 O3 1.242(17)
C8 N3 1.46(2)
C9 C10 1.43(2)
C9 N3 1.44(2)
C9 H9A 0.99
C9 H9B 0.99
C10 C11 1.35(2)
C10 Co3 1.986(16)
C10 Co4 2.07(2)
C11 C12 1.50(2)
C11 Co3 1.938(16)
C11 Co4 1.946(19)
C12 C13 1.61(2)
C12 H12A 0.99
C12 H12B 0.99
C13 C14 1.50(2)
C13 C16 1.57(2)
C13 C15 1.58(2)
C14 H14A 0.98
C14 H14B 0.98
C14 H14C 0.98
C15 H15A 0.98
C15 H15B 0.98
C15 H15C 0.98
C16 O2 1.19(2)
C16 N2 1.35(2)
C17 C18 1.40(2)
C17 N2 1.442(19)
C17 H17A 0.99
C17 H17B 0.99
C18 C19 1.30(2)
C18 Co6 1.961(16)
C18 Co5 2.05(2)
C19 C20 1.43(2)
C19 Co5 1.946(19)
C19 Co6 1.970(16)
C20 C21 1.50(2)
C20 H20A 0.99
C20 H20B 0.99
C21 C23 1.37(2)
C21 C24 1.53(2)
C21 C22 1.667(15)
C22 H22A 0.98
C22 H22B 0.98
C22 H22C 0.98
C23 H23A 0.98
C23 H23B 0.98
C23 H23C 0.98
C24 O1 1.257(18)
C24 N1 1.34(2)
C25 O16 1.12(2)
C25 Co1 1.82(3)
C26 O17 1.18(2)
C26 Co1 1.752(19)
C27 O18 1.11(2)
C27 Co1 1.78(2)
C28 O19 1.10(2)
C28 Co2 1.84(3)
C29 O20 1.12(2)
C29 Co2 1.795(18)
C30 O21 1.18(2)
C30 Co2 1.81(2)
C31 O13 1.20(2)
C31 Co3 1.75(2)
C32 O14 1.134(19)
C32 Co3 1.840(18)
C33 O15 1.08(2)
C33 Co3 1.84(2)
C34 O10 1.11(2)
C34 Co4 1.77(2)
C35 O11 1.28(2)
C35 Co4 1.72(2)
C36 O12 1.176(17)
C36 Co4 1.813(16)
C37 O7 1.25(2)
C37 Co5 1.69(2)
C38 O8 1.21(2)
C38 Co5 1.78(2)
C39 O9 1.102(18)
C39 Co5 1.850(17)
C40 O4 1.09(2)
C40 Co6 1.86(2)
C41 O5 1.13(2)
C41 Co6 1.86(2)
C42 O6 1.19(2)
C42 Co6 1.77(2)
Co1 Co2 2.451(5)
Co3 Co4 2.489(5)
Co5 Co6 2.460(5)
N1 H1 0.88
N2 H2 0.88
N3 H3 0.88

loop_
_geom_torsion_atom_site_label_1
_geom_torsion_atom_site_label_2
_geom_torsion_atom_site_label_3
_geom_torsion_atom_site_label_4
_geom_torsion
N1 C1 C2 C3 -173.5(15)
N1 C1 C2 Co2 -65(2)
N1 C1 C2 Co1 75(2)
C1 C2 C3 C4 7(4)
Co2 C2 C3 C4 -128(3)
Co1 C2 C3 C4 146(3)
C1 C2 C3 Co2 135.1(18)
Co1 C2 C3 Co2 -85.4(6)
C1 C2 C3 Co1 -139.5(19)
Co2 C2 C3 Co1 85.4(6)
C2 C3 C4 C5 -48(3)
Co2 C3 C4 C5 -158.1(14)
Co1 C3 C4 C5 83(2)
C3 C4 C5 C8 71.4(18)
C3 C4 C5 C6 -68(2)
C3 C4 C5 C7 179.1(14)
C6 C5 C8 O3 166.0(16)
C4 C5 C8 O3 33(2)
C7 C5 C8 O3 -73(2)
C6 C5 C8 N3 -7(2)
C4 C5 C8 N3 -140.2(14)
C7 C5 C8 N3 113.5(15)
N3 C9 C10 C11 67(4)
N3 C9 C10 Co3 -74(2)
N3 C9 C10 Co4 170.3(11)
C9 C10 C11 C12 -33(5)
Co3 C10 C11 C12 121(2)
Co4 C10 C11 C12 -155(2)
C9 C10 C11 Co3 -154(4)
Co4 C10 C11 Co3 83.8(5)
C9 C10 C11 Co4 122(3)
Co3 C10 C11 Co4 -83.8(5)
C10 C11 C12 C13 80(3)
Co3 C11 C12 C13 -179.2(13)
Co4 C11 C12 C13 -60(2)
C11 C12 C13 C14 67(2)
C11 C12 C13 C16 -60(2)
C11 C12 C13 C15 -169.0(16)
C14 C13 C16 O2 -171.1(17)
C15 C13 C16 O2 67(2)
C12 C13 C16 O2 -44(2)
C14 C13 C16 N2 8(2)
C15 C13 C16 N2 -114.1(18)
C12 C13 C16 N2 134.5(15)
N2 C17 C18 C19 -169(3)
N2 C17 C18 Co6 56(3)
N2 C17 C18 Co5 -54(2)
C17 C18 C19 C20 -12(6)
Co6 C18 C19 C20 135(3)
Co5 C18 C19 C20 -143(3)
C17 C18 C19 Co5 131(4)
Co6 C18 C19 Co5 -82.0(5)
C17 C18 C19 Co6 -147(4)
Co5 C18 C19 Co6 82.0(5)
C18 C19 C20 C21 -10(4)
Co5 C19 C20 C21 -139.4(16)
Co6 C19 C20 C21 106(2)
C19 C20 C21 C23 162.7(18)
C19 C20 C21 C24 4(2)
C19 C20 C21 C22 -103.6(19)
C23 C21 C24 O1 130.6(18)
C20 C21 C24 O1 -69(2)
C22 C21 C24 O1 29(2)
C23 C21 C24 N1 -38(3)
C20 C21 C24 N1 122.3(18)
C22 C21 C24 N1 -139.2(18)
O17 C26 Co1 C27 -139(7)
O17 C26 Co1 C25 -32(7)
O17 C26 Co1 C2 69(7)
O17 C26 Co1 C3 110(7)
O17 C26 Co1 Co2 116(7)
O18 C27 Co1 C26 152(14)
O18 C27 Co1 C25 50(14)
O18 C27 Co1 C2 -65(14)
O18 C27 Co1 C3 -62(14)
O18 C27 Co1 Co2 -112(14)
O16 C25 Co1 C26 7E1(7)
O16 C25 Co1 C27 18E1(10)
O16 C25 Co1 C2 -5E1(7)
O16 C25 Co1 C3 -9E1(7)
O16 C25 Co1 Co2 -4E1(7)
C3 C2 Co1 C26 146.3(12)
C1 C2 Co1 C26 -81(2)
Co2 C2 Co1 C26 72.4(10)
C3 C2 Co1 C27 5.3(16)
C1 C2 Co1 C27 138.2(18)
Co2 C2 Co1 C27 -68.6(12)
C3 C2 Co1 C25 -112.6(11)
C1 C2 Co1 C25 20.4(19)
Co2 C2 Co1 C25 173.5(7)
C1 C2 Co1 C3 133(2)
Co2 C2 Co1 C3 -73.9(9)
C3 C2 Co1 Co2 73.9(9)
C1 C2 Co1 Co2 -153(2)
C4 C3 Co1 C26 144(2)
C2 C3 Co1 C26 -60.6(19)
Co2 C3 Co1 C26 6.9(18)
C4 C3 Co1 C27 29(2)
C2 C3 Co1 C27 -176.2(11)
Co2 C3 Co1 C27 -108.8(8)
C4 C3 Co1 C25 -76(2)
C2 C3 Co1 C25 79.1(12)
Co2 C3 Co1 C25 146.6(8)
C4 C3 Co1 C2 -155(3)
Co2 C3 Co1 C2 67.4(9)
C4 C3 Co1 Co2 137(2)
C2 C3 Co1 Co2 -67.4(9)
O20 C29 Co2 C30 -164(13)
O20 C29 Co2 C28 87(13)
O20 C29 Co2 C2 -66(13)
O20 C29 Co2 C3 -22(13)
O20 C29 Co2 Co1 -29(14)
O21 C30 Co2 C29 -6E1(4)
O21 C30 Co2 C28 5E1(4)
O21 C30 Co2 C2 -16E1(4)
O21 C30 Co2 C3 -17E1(4)
O21 C30 Co2 Co1 15E1(4)
O19 C28 Co2 C29 -114(14)
O19 C28 Co2 C30 140(14)
O19 C28 Co2 C2 19(15)
O19 C28 Co2 C3 -15(14)
O19 C28 Co2 Co1 36(14)
C3 C2 Co2 C29 82.3(11)
C1 C2 Co2 C29 -49.9(19)
Co1 C2 Co2 C29 155.0(8)
C3 C2 Co2 C30 -173.6(10)
C1 C2 Co2 C30 54.2(17)
Co1 C2 Co2 C30 -100.9(7)
C3 C2 Co2 C28 -49.6(17)
C1 C2 Co2 C28 178.2(15)
Co1 C2 Co2 C28 23.1(15)
C1 C2 Co2 C3 -132(2)
Co1 C2 Co2 C3 72.7(9)
C3 C2 Co2 Co1 -72.7(9)
C1 C2 Co2 Co1 155(2)
C4 C3 Co2 C29 42(2)
C2 C3 Co2 C29 -106.1(12)
Co1 C3 Co2 C29 -175.3(9)
C4 C3 Co2 C30 157.6(16)
C2 C3 Co2 C30 9.7(15)
Co1 C3 Co2 C30 -59.5(12)
C4 C3 Co2 C28 -61(2)
C2 C3 Co2 C28 151.6(11)
Co1 C3 Co2 C28 82.4(8)
C4 C3 Co2 C2 148(2)
Co1 C3 Co2 C2 -69.2(9)
C4 C3 Co2 Co1 -143(2)
C2 C3 Co2 Co1 69.2(9)
C26 Co1 Co2 C29 -167.2(16)
C27 Co1 Co2 C29 86.7(16)
C25 Co1 Co2 C29 -61.2(19)
C2 Co1 Co2 C29 -49.3(16)
C3 Co1 Co2 C29 8.7(16)
C26 Co1 Co2 C30 -31.2(10)
C27 Co1 Co2 C30 -137.3(9)
C25 Co1 Co2 C30 74.8(13)
C2 Co1 Co2 C30 86.7(10)
C3 Co1 Co2 C30 144.7(10)
C26 Co1 Co2 C28 75.7(10)
C27 Co1 Co2 C28 -30.4(9)
C25 Co1 Co2 C28 -178.3(13)
C2 Co1 Co2 C28 -166.4(9)
C3 Co1 Co2 C28 -108.4(10)
C26 Co1 Co2 C2 -117.9(10)
C27 Co1 Co2 C2 136.0(9)
C25 Co1 Co2 C2 -11.9(13)
C3 Co1 Co2 C2 58.1(9)
C26 Co1 Co2 C3 -176.0(11)
C27 Co1 Co2 C3 78.0(9)
C25 Co1 Co2 C3 -69.9(14)
C2 Co1 Co2 C3 -58.1(9)
O13 C31 Co3 C32 -17E1(8)
O13 C31 Co3 C33 10E1(8)
O13 C31 Co3 C11 -1E1(8)
O13 C31 Co3 C10 -1E1(8)
O13 C31 Co3 Co4 -6E1(8)
O14 C32 Co3 C31 75(6)
O14 C32 Co3 C33 177(6)
O14 C32 Co3 C11 -68(7)
O14 C32 Co3 C10 -88(6)
O14 C32 Co3 Co4 -32(6)
O15 C33 Co3 C31 -51(8)
O15 C33 Co3 C32 -161(8)
O15 C33 Co3 C11 49(8)
O15 C33 Co3 C10 89(8)
O15 C33 Co3 Co4 74(9)
C10 C11 Co3 C31 -175.1(13)
C12 C11 Co3 C31 48.6(17)
Co4 C11 Co3 C31 -97.3(8)
C10 C11 Co3 C32 -30(2)
C12 C11 Co3 C32 -166.6(16)
Co4 C11 Co3 C32 47.5(18)
C10 C11 Co3 C33 84.1(13)
C12 C11 Co3 C33 -52.1(17)
Co4 C11 Co3 C33 162.0(7)
C12 C11 Co3 C10 -136(2)
Co4 C11 Co3 C10 77.9(12)
C10 C11 Co3 Co4 -77.9(12)
C12 C11 Co3 Co4 145.9(18)
C11 C10 Co3 C31 7.2(19)
C9 C10 Co3 C31 166(2)
Co4 C10 Co3 C31 -61.8(13)
C11 C10 Co3 C32 163.3(13)
C9 C10 Co3 C32 -38(2)
Co4 C10 Co3 C32 94.3(9)
C11 C10 Co3 C33 -100.6(13)
C9 C10 Co3 C33 58(2)
Co4 C10 Co3 C33 -169.6(7)
C9 C10 Co3 C11 158(3)
Co4 C10 Co3 C11 -68.9(11)
C11 C10 Co3 Co4 68.9(11)
C9 C10 Co3 Co4 -133(2)
O11 C35 Co4 C34 18(18)
O11 C35 Co4 C36 -85(18)
O11 C35 Co4 C11 132(18)
O11 C35 Co4 C10 143(17)
O11 C35 Co4 Co3 -18E1(10)
O10 C34 Co4 C35 142(7)
O10 C34 Co4 C36 -110(7)
O10 C34 Co4 C11 40(8)
O10 C34 Co4 C10 -1(8)
O10 C34 Co4 Co3 3(9)
O12 C36 Co4 C35 80(7)
O12 C36 Co4 C34 -25(7)
O12 C36 Co4 C11 -161(6)
O12 C36 Co4 C10 -133(7)
O12 C36 Co4 Co3 178(7)
C10 C11 Co4 C35 167.8(11)
C12 C11 Co4 C35 -39(2)
Co3 C11 Co4 C35 94.1(8)
C10 C11 Co4 C34 -87.0(12)
C12 C11 Co4 C34 66(2)
Co3 C11 Co4 C34 -160.7(8)
C10 C11 Co4 C36 46.0(15)
C12 C11 Co4 C36 -160.7(17)
Co3 C11 Co4 C36 -27.7(13)
C12 C11 Co4 C10 153(2)
Co3 C11 Co4 C10 -73.7(10)
C10 C11 Co4 Co3 73.7(10)
C12 C11 Co4 Co3 -133(2)
C11 C10 Co4 C35 -17.1(15)
C9 C10 Co4 C35 -161.6(15)
Co3 C10 Co4 C35 54.8(11)
C11 C10 Co4 C34 106.1(11)
C9 C10 Co4 C34 -38.4(16)
Co3 C10 Co4 C34 178.1(7)
C11 C10 Co4 C36 -149.5(11)
C9 C10 Co4 C36 66.1(16)
Co3 C10 Co4 C36 -77.5(8)
C9 C10 Co4 C11 -144(2)
Co3 C10 Co4 C11 72.0(10)
C11 C10 Co4 Co3 -72.0(10)
C9 C10 Co4 Co3 143.5(17)
C31 Co3 Co4 C35 -1.2(8)
C32 Co3 Co4 C35 111.6(8)
C33 Co3 Co4 C35 -125.3(13)
C11 Co3 Co4 C35 -92.5(8)
C10 Co3 Co4 C35 -144.1(8)
C31 Co3 Co4 C34 138.4(15)
C32 Co3 Co4 C34 -108.7(16)
C33 Co3 Co4 C34 14.3(19)
C11 Co3 Co4 C34 47.2(16)
C10 Co3 Co4 C34 -4.5(15)
C31 Co3 Co4 C36 -107.1(8)
C32 Co3 Co4 C36 5.7(9)
C33 Co3 Co4 C36 128.7(13)
C11 Co3 Co4 C36 161.6(9)
C10 Co3 Co4 C36 110.0(9)
C31 Co3 Co4 C11 91.3(8)
C32 Co3 Co4 C11 -155.9(9)
C33 Co3 Co4 C11 -32.9(13)
C10 Co3 Co4 C11 -51.6(8)
C31 Co3 Co4 C10 142.9(8)
C32 Co3 Co4 C10 -104.3(9)
C33 Co3 Co4 C10 18.8(13)
C11 Co3 Co4 C10 51.6(8)
O7 C37 Co5 C38 -15E1(4)
O7 C37 Co5 C39 -4E1(4)
O7 C37 Co5 C19 6E1(4)
O7 C37 Co5 C18 8E1(4)
O7 C37 Co5 Co6 11E1(4)
O8 C38 Co5 C37 14E1(3)
O8 C38 Co5 C39 4E1(3)
O8 C38 Co5 C19 -9E1(3)
O8 C38 Co5 C18 -7E1(3)
O8 C38 Co5 Co6 -12E1(3)
O9 C39 Co5 C37 6E1(3)
O9 C39 Co5 C38 17E1(3)
O9 C39 Co5 C19 -5E1(3)
O9 C39 Co5 C18 -9E1(3)
O9 C39 Co5 Co6 -7E1(3)
C18 C19 Co5 C37 164.0(11)
C20 C19 Co5 C37 -44.6(17)
Co6 C19 Co5 C37 91.4(7)
C18 C19 Co5 C38 28.3(17)
C20 C19 Co5 C38 179.7(15)
Co6 C19 Co5 C38 -44.3(13)
C18 C19 Co5 C39 -92.3(12)
C20 C19 Co5 C39 59.1(17)
Co6 C19 Co5 C39 -164.9(7)
C20 C19 Co5 C18 151(2)
Co6 C19 Co5 C18 -72.6(10)
C18 C19 Co5 Co6 72.6(10)
C20 C19 Co5 Co6 -136.1(18)
C19 C18 Co5 C37 -23.2(16)
C17 C18 Co5 C37 -173.1(15)
Co6 C18 Co5 C37 52.2(12)
C19 C18 Co5 C38 -161.7(11)
C17 C18 Co5 C38 48.4(16)
Co6 C18 Co5 C38 -86.3(7)
C19 C18 Co5 C39 95.8(12)
C17 C18 Co5 C39 -54.1(16)
Co6 C18 Co5 C39 171.2(7)
C17 C18 Co5 C19 -150(2)
Co6 C18 Co5 C19 75.4(10)
C19 C18 Co5 Co6 -75.4(10)
C17 C18 Co5 Co6 134.8(17)
O6 C42 Co6 C41 65(11)
O6 C42 Co6 C40 170(11)
O6 C42 Co6 C18 -93(11)
O6 C42 Co6 C19 -78(11)
O6 C42 Co6 Co5 -38(11)
O5 C41 Co6 C42 17E1(3)
O5 C41 Co6 C40 7E1(3)
O5 C41 Co6 C18 -5E1(3)
O5 C41 Co6 C19 -3E1(3)
O5 C41 Co6 Co5 -8E1(3)
O4 C40 Co6 C42 -115(10)
O4 C40 Co6 C41 -9(11)
O4 C40 Co6 C18 138(10)
O4 C40 Co6 C19 100(10)
O4 C40 Co6 Co5 124(10)
C19 C18 Co6 C42 165.0(14)
C17 C18 Co6 C42 -37(2)
Co5 C18 Co6 C42 95.1(9)
C19 C18 Co6 C41 20(2)
C17 C18 Co6 C41 178.1(18)
Co5 C18 Co6 C41 -49.6(15)
C19 C18 Co6 C40 -100.8(14)
C17 C18 Co6 C40 57(2)
Co5 C18 Co6 C40 -170.7(7)
C17 C18 Co6 C19 158(3)
Co5 C18 Co6 C19 -69.9(12)
C19 C18 Co6 Co5 69.9(12)
C17 C18 Co6 Co5 -132(2)
C18 C19 Co6 C42 -24(2)
C20 C19 Co6 C42 -169.8(18)
Co5 C19 Co6 C42 54.6(17)
C18 C19 Co6 C41 -167.2(13)
C20 C19 Co6 C41 47(2)
Co5 C19 Co6 C41 -88.4(8)
C18 C19 Co6 C40 85.2(14)
C20 C19 Co6 C40 -60(2)
Co5 C19 Co6 C40 164.0(7)
C20 C19 Co6 C18 -146(3)
Co5 C19 Co6 C18 78.8(12)
C18 C19 Co6 Co5 -78.8(12)
C20 C19 Co6 Co5 136(2)
C37 Co5 Co6 C42 112.7(11)
C38 Co5 Co6 C42 3.8(11)
C39 Co5 Co6 C42 -118.3(14)
C19 Co5 Co6 C42 -149.6(10)
C18 Co5 Co6 C42 -100.5(10)
C37 Co5 Co6 C41 4.9(10)
C38 Co5 Co6 C41 -104.0(10)
C39 Co5 Co6 C41 133.9(14)
C19 Co5 Co6 C41 102.7(9)
C18 Co5 Co6 C41 151.7(9)
C37 Co5 Co6 C40 -128.9(14)
C38 Co5 Co6 C40 122.2(14)
C39 Co5 Co6 C40 0.1(17)
C19 Co5 Co6 C40 -31.2(13)
C18 Co5 Co6 C40 17.9(13)
C37 Co5 Co6 C18 -146.8(10)
C38 Co5 Co6 C18 104.3(10)
C39 Co5 Co6 C18 -17.8(13)
C19 Co5 Co6 C18 -49.1(8)
C37 Co5 Co6 C19 -97.7(10)
C38 Co5 Co6 C19 153.3(10)
C39 Co5 Co6 C19 31.2(14)
C18 Co5 Co6 C19 49.1(8)
O1 C24 N1 C1 18(3)
C21 C24 N1 C1 -173.9(17)
C2 C1 N1 C24 -81(2)
O2 C16 N2 C17 -1(3)
C13 C16 N2 C17 -179.7(14)
C18 C17 N2 C16 -154.5(17)
C10 C9 N3 C8 133.8(15)
O3 C8 N3 C9 6(2)
C5 C8 N3 C9 -179.9(15)
